data_7020903
loop_
_publ_author_name
'Takaichi, June'
'Ohkubo, Kei'
'Sugimoto, Hideki'
'Nakano, Motohiro'
'Usa, Daisuke'
'Maekawa, Hiroaki'
'Fujieda, Nobutaka'
'Nishiwaki, Nagatoshi'
'Seki, Shu'
'Fukuzumi, Shunichi'
'Itoh, Shinobu'

_publ_section_title
;
 Copper complexes of the non-innocent \b-diketiminate ligand containing
 phenol groups.
;
_journal_issue 7
_journal_name_full 'Dalton transactions (Cambridge, England : 2003)'
_journal_page_first 2438
_journal_page_last 2444
_journal_paper_doi 10.1039/c2dt32413j
_journal_volume 42
_journal_year 2013
_chemical_formula_moiety 'C40.50 H63 Cl Cu N4 O4'
_chemical_formula_sum 'C40.5 H63 Cl Cu N4 O4'
_chemical_formula_weight 768.97
_space_group_IT_number 15
_symmetry_cell_setting monoclinic
_symmetry_Int_Tables_number 15
_symmetry_space_group_name_Hall '-C 2yc'
_symmetry_space_group_name_H-M 'C 1 2/c 1'
_atom_sites_solution_hydrogens geom
_atom_sites_solution_primary direct
_atom_sites_solution_secondary difmap
_cell_angle_alpha 90.0000
_cell_angle_beta 112.2690(14)
_cell_angle_gamma 90.0000
_cell_formula_units_Z 8
_cell_length_a 40.5296(17)
_cell_length_b 9.2215(4)
_cell_length_c 24.1373(9)
_cell_measurement_reflns_used 30306
_cell_measurement_temperature 103
_cell_measurement_theta_max 27.49
_cell_measurement_theta_min 3.04
_cell_volume 8348.3(6)
_computing_cell_refinement 'RAPID AUTO'
_computing_data_collection 'RAPID AUTO (Rigaku, ????)'
_computing_data_reduction 'RAPID AUTO'
_computing_molecular_graphics 'CrystalStructure 4.0'
_computing_publication_material 'CrystalStructure 4.0 (Rigaku, 2010)'
_computing_structure_refinement 'CRYSTALS (Carruthers, et al., 1999)'
_computing_structure_solution 'Il Milione (Burla, et al., 2007)'
_diffrn_ambient_temperature 103
_diffrn_detector_area_resol_mean 10.000
_diffrn_measured_fraction_theta_full 0.997
_diffrn_measured_fraction_theta_max 0.997
_diffrn_measurement_device_type 'Rigaku R-AXIS RAPID'
_diffrn_measurement_method w
_diffrn_radiation_type 'Mo Ka'
_diffrn_radiation_wavelength 0.71075
_diffrn_reflns_av_R_equivalents 0.0550
_diffrn_reflns_limit_h_max 52
_diffrn_reflns_limit_h_min -52
_diffrn_reflns_limit_k_max 11
_diffrn_reflns_limit_k_min -11
_diffrn_reflns_limit_l_max 29
_diffrn_reflns_limit_l_min -31
_diffrn_reflns_number 38260
_diffrn_reflns_theta_full 27.49
_diffrn_reflns_theta_max 27.49
_diffrn_standards_number 0
_exptl_absorpt_coefficient_mu 0.630
_exptl_absorpt_correction_T_max 0.994
_exptl_absorpt_correction_T_min 0.653
_exptl_absorpt_correction_type multi-scan
_exptl_absorpt_process_details 'ABSCOR (Rigaku, 1995)'
_exptl_crystal_colour brown
_exptl_crystal_density_diffrn 1.224
_exptl_crystal_density_method 'not measured'
_exptl_crystal_description needle
_exptl_crystal_F_000 3296.00
_exptl_crystal_size_max 0.500
_exptl_crystal_size_mid 0.200
_exptl_crystal_size_min 0.010
_refine_diff_density_max 2.040
_refine_diff_density_min -1.340
_refine_ls_extinction_method none
_refine_ls_goodness_of_fit_ref 0.951
_refine_ls_hydrogen_treatment constr
_refine_ls_number_parameters 512
_refine_ls_number_reflns 9531
_refine_ls_R_factor_gt 0.0644
_refine_ls_shift/su_max 0.000
_refine_ls_structure_factor_coef Fsqd
_refine_ls_weighting_details 'w = 1/[0.0050Fo^2^ + 1.0000s(Fo^2^)]/(4Fo^2^)'
_refine_ls_weighting_scheme calc
_refine_ls_wR_factor_ref 0.1861
_reflns_number_gt 7355
_reflns_number_total 9531
_reflns_threshold_expression F^2^>2.0s(F^2^)
_cod_data_source_file c2dt32413j.txt
_cod_data_source_block '[Cu(II)L(3-)]NEt4'
_cod_original_formula_sum 'C40.50 H63 Cl Cu N4 O4'
_cod_database_code 7020903

loop_
_symmetry_equiv_pos_site_id
_symmetry_equiv_pos_as_xyz
1 +X,+Y,+Z
2 -X,+Y,1/2-Z
3 -X,-Y,-Z
4 +X,-Y,1/2+Z
5 1/2+X,1/2+Y,+Z
6 1/2-X,1/2+Y,1/2-Z
7 1/2-X,1/2-Y,-Z
8 1/2+X,1/2-Y,1/2+Z

loop_
_atom_site_label
_atom_site_type_symbol
_atom_site_fract_x
_atom_site_fract_y
_atom_site_fract_z
_atom_site_U_iso_or_equiv
_atom_site_adp_type
_atom_site_occupancy
_atom_site_symmetry_multiplicity
_atom_site_calc_flag
_atom_site_refinement_flags
Cu1 Cu 0.138200(10) 0.15285(3) 0.247310(10) 0.01297(9) Uani 1.0 8 d .
Cl1 Cl 0.01504(3) 0.53080(14) 0.31432(5) 0.0651(4) Uani 1.0 8 d .
O1 O 0.09691(5) 0.1762(2) 0.17618(8) 0.0168(5) Uani 1.0 8 d .
O2 O 0.11309(5) 0.0899(2) 0.29540(8) 0.0171(5) Uani 1.0 8 d .
O3 O 0.26616(7) 0.1755(5) 0.23281(12) 0.0778(11) Uani 1.0 8 d .
O4 O 0.27986(6) 0.0925(3) 0.32305(10) 0.0424(7) Uani 1.0 8 d .
N1 N 0.16391(6) 0.2272(3) 0.20048(9) 0.0155(5) Uani 1.0 8 d .
N2 N 0.18069(6) 0.1210(3) 0.31802(9) 0.0154(5) Uani 1.0 8 d .
N3 N 0.25758(7) 0.1428(4) 0.27575(12) 0.0398(9) Uani 1.0 8 d .
N4 N 0.12284(6) 0.6735(3) 0.23312(10) 0.0166(6) Uani 1.0 8 d .
C1 C 0.19828(7) 0.2161(3) 0.21417(11) 0.0205(7) Uani 1.0 8 d .
C2 C 0.22170(7) 0.1610(4) 0.26982(13) 0.0228(7) Uani 1.0 8 d .
C3 C 0.21327(7) 0.1194(3) 0.31915(11) 0.0203(7) Uani 1.0 8 d .
C4 C 0.17186(7) 0.0827(3) 0.36775(10) 0.0150(6) Uani 1.0 8 d .
C5 C 0.19629(7) 0.0614(3) 0.42598(11) 0.0180(7) Uani 1.0 8 d .
C6 C 0.18456(7) 0.0225(3) 0.47112(11) 0.0176(7) Uani 1.0 8 d .
C7 C 0.14748(7) 0.0059(3) 0.45472(11) 0.0177(7) Uani 1.0 8 d .
C8 C 0.12202(7) 0.0284(3) 0.39775(11) 0.0144(6) Uani 1.0 8 d .
C9 C 0.13453(7) 0.0672(3) 0.35201(11) 0.0147(6) Uani 1.0 8 d .
C10 C 0.21083(8) -0.0059(3) 0.53560(11) 0.0221(7) Uani 1.0 8 d .
C11 C 0.24524(15) 0.0726(8) 0.54991(19) 0.123(3) Uani 1.0 8 d .
C12 C 0.21814(16) -0.1657(5) 0.54361(19) 0.0809(16) Uani 1.0 8 d .
C13 C 0.19508(14) 0.0387(7) 0.58098(15) 0.0696(15) Uani 1.0 8 d .
C14 C 0.08187(7) 0.0135(3) 0.38260(11) 0.0165(7) Uani 1.0 8 d .
C15 C 0.06244(8) 0.1557(3) 0.35573(13) 0.0230(8) Uani 1.0 8 d .
C16 C 0.06609(8) -0.1094(3) 0.33698(13) 0.0220(7) Uani 1.0 8 d .
C17 C 0.07351(8) -0.0230(3) 0.43806(13) 0.0243(8) Uani 1.0 8 d .
C18 C 0.14009(7) 0.2795(3) 0.14426(10) 0.0141(6) Uani 1.0 8 d .
C19 C 0.14991(7) 0.3629(3) 0.10457(11) 0.0151(6) Uani 1.0 8 d .
C20 C 0.12377(7) 0.4114(3) 0.05150(11) 0.0155(6) Uani 1.0 8 d .
C21 C 0.08831(7) 0.3686(3) 0.03937(11) 0.0162(6) Uani 1.0 8 d .
C22 C 0.07763(7) 0.2863(3) 0.07786(11) 0.0147(6) Uani 1.0 8 d .
C23 C 0.10433(7) 0.2446(3) 0.13316(11) 0.0144(6) Uani 1.0 8 d .
C24 C 0.13202(8) 0.5139(3) 0.00857(11) 0.0206(7) Uani 1.0 8 d .
C25 C 0.17180(9) 0.5441(4) 0.02692(13) 0.0299(8) Uani 1.0 8 d .
C26 C 0.11853(10) 0.4493(4) -0.05506(12) 0.0352(9) Uani 1.0 8 d .
C27 C 0.11347(10) 0.6597(3) 0.00722(15) 0.0334(9) Uani 1.0 8 d .
C28 C 0.03872(7) 0.2416(3) 0.06242(11) 0.0164(6) Uani 1.0 8 d .
C29 C 0.01444(8) 0.2843(3) -0.00151(12) 0.0228(7) Uani 1.0 8 d .
C30 C 0.02408(8) 0.3135(4) 0.10582(13) 0.0248(7) Uani 1.0 8 d .
C31 C 0.03667(8) 0.0756(3) 0.06782(12) 0.0223(7) Uani 1.0 8 d .
C32 C 0.17430(9) 0.6686(4) 0.33619(14) 0.0349(9) Uani 1.0 8 d .
C33 C 0.14035(8) 0.7397(3) 0.29521(12) 0.0222(7) Uani 1.0 8 d .
C34 C 0.09146(9) 0.4774(4) 0.26985(14) 0.0316(9) Uani 1.0 8 d .
C35 C 0.11532(8) 0.5139(3) 0.23666(12) 0.0224(7) Uani 1.0 8 d .
C36 C 0.06819(10) 0.7168(4) 0.13677(14) 0.0357(9) Uani 1.0 8 d .
C37 C 0.08856(7) 0.7577(3) 0.20210(12) 0.0208(7) Uani 1.0 8 d .
C38 C 0.15750(11) 0.8355(4) 0.18831(16) 0.0375(10) Uani 1.0 8 d .
C39 C 0.14733(8) 0.6829(3) 0.19843(13) 0.0226(7) Uani 1.0 8 d .
C40 C 0.000000(10) 0.4239(7) 0.250000(10) 0.0555(18) Uani 1.0 4 d .
H1 H 0.2076 0.2460 0.1863 0.0251 Uiso 1.0 8 calc R
H2 H 0.2316 0.0883 0.3539 0.0237 Uiso 1.0 8 calc R
H3 H 0.2205 0.0728 0.4346 0.0213 Uiso 1.0 8 calc R
H4 H 0.1394 -0.0232 0.4843 0.0234 Uiso 1.0 8 calc R
H5 H 0.2609 0.0523 0.5904 0.1313 Uiso 1.0 8 calc R
H6 H 0.2570 0.0482 0.5233 0.1314 Uiso 1.0 8 calc R
H7 H 0.2393 0.1738 0.5461 0.1313 Uiso 1.0 8 calc R
H8 H 0.2323 -0.1868 0.5847 0.0809 Uiso 1.0 8 calc R
H9 H 0.1954 -0.2124 0.5325 0.0812 Uiso 1.0 8 calc R
H10 H 0.2301 -0.2011 0.5187 0.0811 Uiso 1.0 8 calc R
H11 H 0.1903 0.1409 0.5764 0.0824 Uiso 1.0 8 calc R
H12 H 0.1733 -0.0128 0.5743 0.0824 Uiso 1.0 8 calc R
H13 H 0.2119 0.0193 0.6208 0.0822 Uiso 1.0 8 calc R
H14 H 0.0653 0.1761 0.3188 0.0295 Uiso 1.0 8 calc R
H15 H 0.0375 0.1457 0.3483 0.0292 Uiso 1.0 8 calc R
H16 H 0.0723 0.2338 0.3834 0.0296 Uiso 1.0 8 calc R
H17 H 0.0407 -0.1129 0.3261 0.0277 Uiso 1.0 8 calc R
H18 H 0.0713 -0.0910 0.3020 0.0280 Uiso 1.0 8 calc R
H19 H 0.0764 -0.2006 0.3542 0.0277 Uiso 1.0 8 calc R
H20 H 0.0842 -0.1145 0.4540 0.0322 Uiso 1.0 8 calc R
H21 H 0.0831 0.0510 0.4678 0.0322 Uiso 1.0 8 calc R
H22 H 0.0482 -0.0290 0.4271 0.0322 Uiso 1.0 8 calc R
H23 H 0.1737 0.3865 0.1136 0.0186 Uiso 1.0 8 calc R
H24 H 0.0709 0.3967 0.0030 0.0184 Uiso 1.0 8 calc R
H25 H 0.1844 0.4549 0.0286 0.0355 Uiso 1.0 8 calc R
H26 H 0.1754 0.6078 -0.0018 0.0356 Uiso 1.0 8 calc R
H27 H 0.1807 0.5892 0.0656 0.0358 Uiso 1.0 8 calc R
H28 H 0.1313 0.3614 -0.0547 0.0422 Uiso 1.0 8 calc R
H29 H 0.0935 0.4285 -0.0679 0.0421 Uiso 1.0 8 calc R
H30 H 0.1223 0.5173 -0.0822 0.0423 Uiso 1.0 8 calc R
H31 H 0.1175 0.7238 -0.0209 0.0417 Uiso 1.0 8 calc R
H32 H 0.0883 0.6443 -0.0044 0.0415 Uiso 1.0 8 calc R
H33 H 0.1230 0.7023 0.0464 0.0416 Uiso 1.0 8 calc R
H34 H 0.0227 0.2383 -0.0295 0.0252 Uiso 1.0 8 calc R
H35 H -0.0096 0.2540 -0.0092 0.0253 Uiso 1.0 8 calc R
H36 H 0.0150 0.3877 -0.0059 0.0251 Uiso 1.0 8 calc R
H37 H 0.0251 0.4169 0.1021 0.0299 Uiso 1.0 8 calc R
H38 H -0.0002 0.2843 0.0960 0.0299 Uiso 1.0 8 calc R
H39 H 0.0381 0.2855 0.1462 0.0299 Uiso 1.0 8 calc R
H40 H 0.0422 0.0301 0.0366 0.0255 Uiso 1.0 8 calc R
H41 H 0.0535 0.0450 0.1061 0.0255 Uiso 1.0 8 calc R
H42 H 0.0131 0.0481 0.0641 0.0258 Uiso 1.0 8 calc R
H43 H 0.1917 0.6740 0.3182 0.0412 Uiso 1.0 8 calc R
H44 H 0.1833 0.7164 0.3744 0.0410 Uiso 1.0 8 calc R
H45 H 0.1695 0.5687 0.3416 0.0410 Uiso 1.0 8 calc R
H46 H 0.1454 0.8406 0.2901 0.0264 Uiso 1.0 8 calc R
H47 H 0.1230 0.7342 0.3138 0.0264 Uiso 1.0 8 calc R
H48 H 0.0688 0.5244 0.2505 0.0403 Uiso 1.0 8 calc R
H49 H 0.0880 0.3745 0.2699 0.0404 Uiso 1.0 8 calc R
H50 H 0.1023 0.5114 0.3104 0.0402 Uiso 1.0 8 calc R
H51 H 0.1045 0.4804 0.1956 0.0284 Uiso 1.0 8 calc R
H52 H 0.1383 0.4674 0.2560 0.0283 Uiso 1.0 8 calc R
H53 H 0.0618 0.6161 0.1339 0.0375 Uiso 1.0 8 calc R
H54 H 0.0470 0.7747 0.1206 0.0375 Uiso 1.0 8 calc R
H55 H 0.0830 0.7345 0.1146 0.0374 Uiso 1.0 8 calc R
H56 H 0.0730 0.7404 0.2235 0.0238 Uiso 1.0 8 calc R
H57 H 0.0944 0.8601 0.2040 0.0238 Uiso 1.0 8 calc R
H58 H 0.1729 0.8333 0.1664 0.0494 Uiso 1.0 8 calc R
H59 H 0.1362 0.8884 0.1659 0.0490 Uiso 1.0 8 calc R
H60 H 0.1695 0.8822 0.2262 0.0493 Uiso 1.0 8 calc R
H61 H 0.1354 0.6369 0.1598 0.0300 Uiso 1.0 8 calc R
H62 H 0.1691 0.6306 0.2208 0.0298 Uiso 1.0 8 calc R
H63 H 0.0194 0.3632 0.2494 0.0667 Uiso 1.0 8 calc R

loop_
_atom_site_aniso_label
_atom_site_aniso_U_11
_atom_site_aniso_U_22
_atom_site_aniso_U_33
_atom_site_aniso_U_12
_atom_site_aniso_U_13
_atom_site_aniso_U_23
Cu1 0.01214(18) 0.01688(19) 0.01001(17) -0.00052(11) 0.00434(13) 0.00194(10)
Cl1 0.0536(7) 0.0793(8) 0.0653(7) -0.0179(6) 0.0257(6) 0.0092(6)
O1 0.0134(9) 0.0240(9) 0.0127(9) -0.0025(8) 0.0045(7) 0.0025(7)
O2 0.0149(9) 0.0243(10) 0.0122(9) -0.0016(8) 0.0053(7) 0.0032(7)
O3 0.0209(14) 0.185(4) 0.0365(15) 0.0254(18) 0.0207(12) 0.0560(19)
O4 0.0165(11) 0.086(2) 0.0239(11) 0.0137(12) 0.0072(9) 0.0250(12)
N1 0.0148(11) 0.0193(11) 0.0109(10) -0.0008(9) 0.0034(9) 0.0027(8)
N2 0.0136(11) 0.0215(11) 0.0109(10) -0.0020(9) 0.0043(9) 0.0005(8)
N3 0.0153(13) 0.082(3) 0.0245(14) 0.0096(14) 0.0097(11) 0.0208(14)
N4 0.0186(12) 0.0166(11) 0.0155(11) 0.0019(9) 0.0076(9) -0.0039(8)
C1 0.0171(14) 0.0323(15) 0.0135(12) -0.0012(12) 0.0073(11) 0.0036(11)
C2 0.0110(13) 0.0401(17) 0.0185(13) 0.0016(12) 0.0070(11) 0.0060(11)
C3 0.0153(13) 0.0301(14) 0.0135(12) 0.0020(11) 0.0032(11) 0.0071(10)
C4 0.0171(13) 0.0173(12) 0.0119(12) 0.0012(10) 0.0071(10) 0.0002(9)
C5 0.0192(14) 0.0192(12) 0.0149(12) -0.0026(11) 0.0057(11) 0.0010(10)
C6 0.0234(15) 0.0162(12) 0.0132(12) -0.0008(10) 0.0070(11) 0.0010(9)
C7 0.0242(15) 0.0166(12) 0.0172(12) 0.0001(11) 0.0134(11) 0.0010(10)
C8 0.0196(13) 0.0113(11) 0.0163(12) -0.0004(10) 0.0115(11) -0.0003(9)
C9 0.0177(13) 0.0137(11) 0.0140(12) -0.0001(10) 0.0074(10) -0.0001(9)
C10 0.0270(16) 0.0249(14) 0.0131(12) 0.0023(12) 0.0060(11) 0.0026(10)
C11 0.083(4) 0.217(8) 0.028(3) -0.109(5) -0.026(3) 0.054(4)
C12 0.111(5) 0.053(3) 0.038(3) 0.057(3) -0.017(3) -0.0046(18)
C13 0.073(4) 0.118(4) 0.0147(16) 0.058(3) 0.0129(18) 0.011(2)
C14 0.0182(14) 0.0164(12) 0.0187(12) 0.0010(10) 0.0114(11) -0.0018(10)
C15 0.0229(15) 0.0210(14) 0.0297(15) 0.0045(11) 0.0152(13) 0.0019(11)
C16 0.0213(14) 0.0196(13) 0.0286(15) -0.0040(11) 0.0135(12) -0.0034(11)
C17 0.0268(16) 0.0257(15) 0.0282(15) -0.0027(12) 0.0193(13) 0.0005(11)
C18 0.0145(12) 0.0162(12) 0.0102(11) 0.0012(10) 0.0032(10) -0.0001(9)
C19 0.0174(13) 0.0163(12) 0.0123(12) -0.0030(10) 0.0063(10) -0.0021(9)
C20 0.0210(14) 0.0131(12) 0.0121(11) -0.0011(10) 0.0060(10) -0.0019(9)
C21 0.0181(13) 0.0157(12) 0.0121(12) 0.0007(10) 0.0027(10) -0.0007(9)
C22 0.0168(13) 0.0123(11) 0.0128(11) 0.0001(10) 0.0033(10) -0.0040(9)
C23 0.0162(13) 0.0142(12) 0.0133(11) -0.0004(10) 0.0063(10) -0.0002(9)
C24 0.0271(15) 0.0194(13) 0.0128(12) -0.0043(11) 0.0048(11) 0.0017(10)
C25 0.0313(17) 0.0361(17) 0.0217(14) -0.0084(14) 0.0093(13) 0.0075(12)
C26 0.046(3) 0.0452(19) 0.0145(13) -0.0157(16) 0.0116(14) -0.0031(13)
C27 0.048(3) 0.0227(15) 0.0336(17) 0.0011(14) 0.0199(16) 0.0110(12)
C28 0.0150(13) 0.0166(12) 0.0162(12) -0.0018(10) 0.0042(10) -0.0018(9)
C29 0.0168(14) 0.0252(14) 0.0209(13) 0.0008(11) 0.0008(11) -0.0007(11)
C30 0.0175(14) 0.0314(15) 0.0256(14) -0.0012(12) 0.0083(12) -0.0053(12)
C31 0.0200(14) 0.0216(14) 0.0220(14) -0.0056(11) 0.0041(11) -0.0002(10)
C32 0.0235(17) 0.054(2) 0.0249(16) 0.0064(15) 0.0067(13) 0.0020(14)
C33 0.0219(15) 0.0268(14) 0.0173(13) -0.0000(12) 0.0067(11) -0.0047(10)
C34 0.0370(19) 0.0293(16) 0.0344(17) -0.0033(14) 0.0204(15) 0.0019(13)
C35 0.0266(16) 0.0172(13) 0.0269(15) 0.0029(11) 0.0141(13) -0.0002(11)
C36 0.037(2) 0.0295(16) 0.0263(16) -0.0015(14) -0.0038(14) -0.0010(13)
C37 0.0210(14) 0.0170(13) 0.0218(14) 0.0023(11) 0.0051(12) -0.0012(10)
C38 0.049(3) 0.0346(18) 0.0392(19) -0.0103(16) 0.0288(18) -0.0027(14)
C39 0.0284(16) 0.0229(13) 0.0238(14) -0.0023(12) 0.0180(13) -0.0030(11)
C40 0.038(4) 0.045(4) 0.085(5) 0.0000 0.024(4) 0.0000

loop_
_atom_type_symbol
_atom_type_description
_atom_type_scat_dispersion_real
_atom_type_scat_dispersion_imag
_atom_type_scat_source
C C 0.003 0.002
;
International Tables for Crystallography
(1992, Vol. C, Tables 4.2.6.8 and 6.1.1.4)
;
O O 0.011 0.006
;
International Tables for Crystallography
(1992, Vol. C, Tables 4.2.6.8 and 6.1.1.4)
;
N N 0.006 0.003
;
International Tables for Crystallography
(1992, Vol. C, Tables 4.2.6.8 and 6.1.1.4)
;
Cu Cu 0.320 1.265
;
International Tables for Crystallography
(1992, Vol. C, Tables 4.2.6.8 and 6.1.1.4)
;
Cl Cl 0.148 0.159
;
International Tables for Crystallography
(1992, Vol. C, Tables 4.2.6.8 and 6.1.1.4)
;
H H 0.000 0.000
;
International Tables for Crystallography
(1992, Vol. C, Table 6.1.1.4)
;

loop_
_geom_angle_atom_site_label_1
_geom_angle_atom_site_label_2
_geom_angle_atom_site_label_3
_geom_angle
_geom_angle_publ_flag
_geom_angle_site_symmetry_1
_geom_angle_site_symmetry_3
O1 Cu1 O2 95.41(9) yes . .
O1 Cu1 N1 85.22(9) yes . .
O1 Cu1 N2 177.32(10) yes . .
O2 Cu1 N1 176.83(9) yes . .
O2 Cu1 N2 85.32(10) yes . .
N1 Cu1 N2 94.19(10) yes . .
Cu1 O1 C23 111.90(16) yes . .
Cu1 O2 C9 112.52(19) yes . .
Cu1 N1 C1 125.70(18) yes . .
Cu1 N1 C18 110.99(19) yes . .
C1 N1 C18 122.8(3) yes . .
Cu1 N2 C3 125.00(19) yes . .
Cu1 N2 C4 111.00(18) yes . .
C3 N2 C4 123.6(2) yes . .
O3 N3 O4 121.2(3) yes . .
O3 N3 C2 119.1(3) yes . .
O4 N3 C2 119.8(3) yes . .
C33 N4 C35 111.3(2) yes . .
C33 N4 C37 106.1(3) yes . .
C33 N4 C39 111.1(3) yes . .
C35 N4 C37 111.1(2) yes . .
C35 N4 C39 105.9(3) yes . .
C37 N4 C39 111.4(3) yes . .
N1 C1 C2 122.4(3) yes . .
N3 C2 C1 115.6(3) yes . .
N3 C2 C3 116.8(3) yes . .
C1 C2 C3 127.6(3) yes . .
N2 C3 C2 122.9(3) yes . .
N2 C4 C5 125.3(3) yes . .
N2 C4 C9 112.5(2) yes . .
C5 C4 C9 122.3(3) yes . .
C4 C5 C6 120.2(3) yes . .
C5 C6 C7 116.9(3) yes . .
C5 C6 C10 121.7(3) yes . .
C7 C6 C10 121.4(3) yes . .
C6 C7 C8 125.1(3) yes . .
C7 C8 C9 117.2(3) yes . .
C7 C8 C14 123.1(3) yes . .
C9 C8 C14 119.7(2) yes . .
O2 C9 C4 118.3(3) yes . .
O2 C9 C8 123.4(3) yes . .
C4 C9 C8 118.3(2) yes . .
C6 C10 C11 112.3(3) yes . .
C6 C10 C12 108.9(3) yes . .
C6 C10 C13 111.4(3) yes . .
C11 C10 C12 109.0(4) yes . .
C11 C10 C13 108.3(4) yes . .
C12 C10 C13 106.8(4) yes . .
C8 C14 C15 110.5(3) yes . .
C8 C14 C16 110.6(3) yes . .
C8 C14 C17 112.1(2) yes . .
C15 C14 C16 108.54(19) yes . .
C15 C14 C17 107.9(3) yes . .
C16 C14 C17 107.0(3) yes . .
N1 C18 C19 125.1(3) yes . .
N1 C18 C23 112.5(3) yes . .
C19 C18 C23 122.3(2) yes . .
C18 C19 C20 119.5(3) yes . .
C19 C20 C21 117.5(3) yes . .
C19 C20 C24 122.4(3) yes . .
C21 C20 C24 120.0(2) yes . .
C20 C21 C22 124.4(2) yes . .
C21 C22 C23 117.2(3) yes . .
C21 C22 C28 122.5(2) yes . .
C23 C22 C28 120.3(3) yes . .
O1 C23 C18 118.4(2) yes . .
O1 C23 C22 122.8(3) yes . .
C18 C23 C22 118.8(3) yes . .
C20 C24 C25 113.2(2) yes . .
C20 C24 C26 110.5(3) yes . .
C20 C24 C27 108.9(3) yes . .
C25 C24 C26 107.2(3) yes . .
C25 C24 C27 107.5(3) yes . .
C26 C24 C27 109.3(3) yes . .
C22 C28 C29 112.6(3) yes . .
C22 C28 C30 110.2(2) yes . .
C22 C28 C31 109.3(3) yes . .
C29 C28 C30 108.0(3) yes . .
C29 C28 C31 107.8(2) yes . .
C30 C28 C31 108.9(3) yes . .
N4 C33 C32 116.1(3) yes . .
N4 C35 C34 115.5(3) yes . .
N4 C37 C36 114.8(3) yes . .
N4 C39 C38 114.6(3) yes . .
Cl1 C40 Cl1 111.1(4) yes . 2_555
N1 C1 H1 118.754 no . .
C2 C1 H1 118.848 no . .
N2 C3 H2 118.451 no . .
C2 C3 H2 118.602 no . .
C4 C5 H3 119.807 no . .
C6 C5 H3 119.957 no . .
C6 C7 H4 117.591 no . .
C8 C7 H4 117.258 no . .
C10 C11 H5 109.840 no . .
C10 C11 H6 112.877 no . .
C10 C11 H7 105.723 no . .
H5 C11 H6 109.430 no . .
H5 C11 H7 109.442 no . .
H6 C11 H7 109.435 no . .
C10 C12 H8 110.081 no . .
C10 C12 H9 106.368 no . .
C10 C12 H10 112.001 no . .
H8 C12 H9 109.437 no . .
H8 C12 H10 109.447 no . .
H9 C12 H10 109.440 no . .
C10 C13 H11 107.797 no . .
C10 C13 H12 110.845 no . .
C10 C13 H13 109.847 no . .
H11 C13 H12 109.440 no . .
H11 C13 H13 109.443 no . .
H12 C13 H13 109.440 no . .
C14 C15 H14 109.622 no . .
C14 C15 H15 109.309 no . .
C14 C15 H16 109.575 no . .
H14 C15 H15 109.443 no . .
H14 C15 H16 109.445 no . .
H15 C15 H16 109.433 no . .
C14 C16 H17 109.365 no . .
C14 C16 H18 109.195 no . .
C14 C16 H19 109.929 no . .
H17 C16 H18 109.454 no . .
H17 C16 H19 109.451 no . .
H18 C16 H19 109.432 no . .
C14 C17 H20 109.007 no . .
C14 C17 H21 109.669 no . .
C14 C17 H22 109.841 no . .
H20 C17 H21 109.444 no . .
H20 C17 H22 109.433 no . .
H21 C17 H22 109.432 no . .
C18 C19 H23 120.492 no . .
C20 C19 H23 120.011 no . .
C20 C21 H24 117.719 no . .
C22 C21 H24 117.864 no . .
C24 C25 H25 109.959 no . .
C24 C25 H26 109.477 no . .
C24 C25 H27 109.080 no . .
H25 C25 H26 109.442 no . .
H25 C25 H27 109.431 no . .
H26 C25 H27 109.438 no . .
C24 C26 H28 109.279 no . .
C24 C26 H29 109.395 no . .
C24 C26 H30 109.825 no . .
H28 C26 H29 109.438 no . .
H28 C26 H30 109.450 no . .
H29 C26 H30 109.438 no . .
C24 C27 H31 109.903 no . .
C24 C27 H32 109.494 no . .
C24 C27 H33 109.098 no . .
H31 C27 H32 109.456 no . .
H31 C27 H33 109.440 no . .
H32 C27 H33 109.434 no . .
C28 C29 H34 109.398 no . .
C28 C29 H35 109.676 no . .
C28 C29 H36 109.430 no . .
H34 C29 H35 109.447 no . .
H34 C29 H36 109.444 no . .
H35 C29 H36 109.432 no . .
C28 C30 H37 108.811 no . .
C28 C30 H38 109.667 no . .
C28 C30 H39 110.039 no . .
H37 C30 H38 109.432 no . .
H37 C30 H39 109.444 no . .
H38 C30 H39 109.432 no . .
C28 C31 H40 109.356 no . .
C28 C31 H41 109.374 no . .
C28 C31 H42 109.766 no . .
H40 C31 H41 109.434 no . .
H40 C31 H42 109.453 no . .
H41 C31 H42 109.445 no . .
C33 C32 H43 108.978 no . .
C33 C32 H44 110.526 no . .
C33 C32 H45 108.987 no . .
H43 C32 H44 109.442 no . .
H43 C32 H45 109.449 no . .
H44 C32 H45 109.440 no . .
N4 C33 H46 107.599 no . .
N4 C33 H47 106.558 no . .
C32 C33 H46 108.463 no . .
C32 C33 H47 108.460 no . .
H46 C33 H47 109.482 no . .
C35 C34 H48 109.077 no . .
C35 C34 H49 110.234 no . .
C35 C34 H50 109.197 no . .
H48 C34 H49 109.432 no . .
H48 C34 H50 109.447 no . .
H49 C34 H50 109.437 no . .
N4 C35 H51 105.960 no . .
N4 C35 H52 106.290 no . .
C34 C35 H51 109.814 no . .
C34 C35 H52 109.693 no . .
H51 C35 H52 109.364 no . .
C37 C36 H53 109.922 no . .
C37 C36 H54 109.466 no . .
C37 C36 H55 109.112 no . .
H53 C36 H54 109.441 no . .
H53 C36 H55 109.442 no . .
H54 C36 H55 109.444 no . .
N4 C37 H56 108.209 no . .
N4 C37 H57 108.184 no . .
C36 C37 H56 107.661 no . .
C36 C37 H57 108.444 no . .
H56 C37 H57 109.501 no . .
C39 C38 H58 110.096 no . .
C39 C38 H59 108.828 no . .
C39 C38 H60 109.578 no . .
H58 C38 H59 109.433 no . .
H58 C38 H60 109.456 no . .
H59 C38 H60 109.434 no . .
N4 C39 H61 108.107 no . .
N4 C39 H62 108.027 no . .
C38 C39 H61 108.646 no . .
C38 C39 H62 107.891 no . .
H61 C39 H62 109.500 no . .
Cl1 C40 H63 109.188 no . .
Cl1 C40 H63 108.922 no . 2_555
Cl1 C40 H63 108.922 no 2_555 .
Cl1 C40 H63 109.188 no 2_555 2_555
H63 C40 H63 109.507 no . 2_555

loop_
_geom_bond_atom_site_label_1
_geom_bond_atom_site_label_2
_geom_bond_distance
_geom_bond_publ_flag
_geom_bond_site_symmetry_2
Cu1 O1 1.9018(16) yes .
Cu1 O2 1.901(3) yes .
Cu1 N1 1.930(3) yes .
Cu1 N2 1.9332(19) yes .
Cl1 C40 1.743(4) yes .
O1 C23 1.343(4) yes .
O2 C9 1.329(3) yes .
O3 N3 1.249(5) yes .
O4 N3 1.246(4) yes .
N1 C1 1.308(4) yes .
N1 C18 1.419(3) yes .
N2 C3 1.310(4) yes .
N2 C4 1.421(4) yes .
N3 C2 1.416(5) yes .
N4 C33 1.522(4) yes .
N4 C35 1.511(4) yes .
N4 C37 1.519(4) yes .
N4 C39 1.524(5) yes .
C1 C2 1.413(4) yes .
C2 C3 1.411(5) yes .
C4 C5 1.393(3) yes .
C4 C9 1.421(4) yes .
C5 C6 1.391(5) yes .
C6 C7 1.410(4) yes .
C6 C10 1.539(4) yes .
C7 C8 1.387(3) yes .
C8 C9 1.424(5) yes .
C8 C14 1.533(4) yes .
C10 C11 1.491(7) yes .
C10 C12 1.501(5) yes .
C10 C13 1.519(7) yes .
C14 C15 1.541(4) yes .
C14 C16 1.540(4) yes .
C14 C17 1.537(5) yes .
C18 C19 1.399(4) yes .
C18 C23 1.408(4) yes .
C19 C20 1.391(3) yes .
C20 C21 1.410(4) yes .
C20 C24 1.530(5) yes .
C21 C22 1.390(5) yes .
C22 C23 1.416(3) yes .
C22 C28 1.533(4) yes .
C24 C25 1.527(5) yes .
C24 C26 1.541(4) yes .
C24 C27 1.535(5) yes .
C28 C29 1.534(4) yes .
C28 C30 1.536(5) yes .
C28 C31 1.542(4) yes .
C32 C33 1.507(4) yes .
C34 C35 1.509(6) yes .
C36 C37 1.524(4) yes .
C38 C39 1.512(5) yes .
C1 H1 0.930 no .
C3 H2 0.930 no .
C5 H3 0.930 no .
C7 H4 0.930 no .
C11 H5 0.960 no .
C11 H6 0.960 no .
C11 H7 0.960 no .
C12 H8 0.960 no .
C12 H9 0.960 no .
C12 H10 0.960 no .
C13 H11 0.960 no .
C13 H12 0.960 no .
C13 H13 0.960 no .
C15 H14 0.960 no .
C15 H15 0.960 no .
C15 H16 0.960 no .
C16 H17 0.960 no .
C16 H18 0.960 no .
C16 H19 0.960 no .
C17 H20 0.960 no .
C17 H21 0.960 no .
C17 H22 0.960 no .
C19 H23 0.930 no .
C21 H24 0.930 no .
C25 H25 0.960 no .
C25 H26 0.960 no .
C25 H27 0.960 no .
C26 H28 0.960 no .
C26 H29 0.960 no .
C26 H30 0.960 no .
C27 H31 0.960 no .
C27 H32 0.960 no .
C27 H33 0.960 no .
C29 H34 0.960 no .
C29 H35 0.960 no .
C29 H36 0.960 no .
C30 H37 0.960 no .
C30 H38 0.960 no .
C30 H39 0.960 no .
C31 H40 0.960 no .
C31 H41 0.960 no .
C31 H42 0.960 no .
C32 H43 0.960 no .
C32 H44 0.960 no .
C32 H45 0.960 no .
C33 H46 0.970 no .
C33 H47 0.970 no .
C34 H48 0.960 no .
C34 H49 0.960 no .
C34 H50 0.960 no .
C35 H51 0.970 no .
C35 H52 0.970 no .
C36 H53 0.960 no .
C36 H54 0.960 no .
C36 H55 0.960 no .
C37 H56 0.970 no .
C37 H57 0.970 no .
C38 H58 0.960 no .
C38 H59 0.960 no .
C38 H60 0.960 no .
C39 H61 0.970 no .
C39 H62 0.970 no .
C40 H63 0.970 no .
C40 H63 0.970 no 2_555

loop_
_geom_contact_atom_site_label_1
_geom_contact_atom_site_label_2
_geom_contact_distance
_geom_contact_publ_flag
_geom_contact_site_symmetry_2
Cu1 C2 3.219(3) no .
O1 C28 2.925(3) no .
O1 C30 3.066(4) no .
O1 C31 2.970(3) no .
O2 C14 2.923(4) no .
O2 C15 2.995(5) no .
O2 C16 3.076(4) no .
O3 C1 2.641(4) no .
O3 C3 3.549(5) no .
O4 C1 3.543(3) no .
O4 C3 2.676(4) no .
N1 C3 2.975(3) no .
N2 C1 2.986(4) no .
C1 C19 2.957(4) no .
C1 C23 3.571(4) no .
C3 C5 2.959(5) no .
C4 C7 2.731(5) no .
C5 C8 2.840(4) no .
C5 C11 2.898(5) no .
C5 C12 3.366(5) no .
C6 C9 2.851(4) no .
C7 C12 3.264(6) no .
C7 C13 2.940(4) no .
C7 C17 2.882(5) no .
C9 C15 3.067(5) no .
C9 C16 3.117(5) no .
C18 C21 2.732(3) no .
C19 C22 2.840(4) no .
C19 C25 2.890(5) no .
C19 C27 3.544(4) no .
C20 C23 2.837(5) no .
C21 C26 3.060(5) no .
C21 C27 3.073(5) no .
C21 C29 2.881(4) no .
C21 C30 3.574(5) no .
C23 C30 3.129(5) no .
C23 C31 3.027(4) no .
C32 C34 3.587(5) no .
C32 C35 3.028(4) no .
C32 C39 3.085(5) no .
C33 C34 3.038(5) no .
C33 C38 3.046(6) no .
C34 C37 3.037(5) no .
C35 C36 3.078(4) no .
C36 C38 3.526(6) no .
C36 C39 2.997(5) no .
C37 C38 3.023(6) no .
Cu1 C35 3.440(3) no .
Cu1 C38 3.471(4) no 1_545
Cl1 C30 3.544(4) no 2_555
O1 C35 3.400(4) no .
O2 C33 3.414(4) no 1_545
O3 C32 3.413(6) no 6_545
O3 C38 3.303(5) no 6_545
O3 C39 3.262(4) no 6_545
O4 C19 3.445(4) no 6_545
O4 C25 3.431(4) no 6_545
O4 C38 3.474(5) no 6_545
O4 C39 3.291(5) no 6_545
N1 C35 3.596(4) no .
C9 C33 3.362(4) no 1_545
C18 C35 3.514(5) no .
C19 O4 3.445(4) no 6_555
C23 C35 3.430(4) no .
C25 O4 3.431(4) no 6_555
C30 Cl1 3.544(4) no 2_555
C32 O3 3.413(6) no 6_555
C33 O2 3.414(4) no 1_565
C33 C9 3.362(4) no 1_565
C34 C40 3.587(4) no .
C35 Cu1 3.440(3) no .
C35 O1 3.400(4) no .
C35 N1 3.596(4) no .
C35 C18 3.514(5) no .
C35 C23 3.430(4) no .
C38 Cu1 3.471(4) no 1_565
C38 O3 3.303(5) no 6_555
C38 O4 3.474(5) no 6_555
C39 O3 3.262(4) no 6_555
C39 O4 3.291(5) no 6_555
C40 C34 3.587(4) no .
C40 C34 3.587(4) no 2_555
O1 H37 3.5565 no .
O1 H39 2.4303 no .
O1 H40 3.5233 no .
O1 H41 2.2721 no .
O2 H14 2.3520 no .
O2 H16 3.4156 no .
O2 H18 2.4259 no .
O3 H1 2.2999 no .
O4 H2 2.3421 no .
N1 H23 2.7106 no .
N2 H3 2.6984 no .
N3 H1 2.5199 no .
N3 H2 2.5346 no .
N4 H43 2.7683 no .
N4 H44 3.3843 no .
N4 H45 2.7592 no .
N4 H48 2.7480 no .
N4 H49 3.3675 no .
N4 H50 2.7520 no .
N4 H53 2.7660 no .
N4 H54 3.3721 no .
N4 H55 2.7586 no .
N4 H58 3.3709 no .
N4 H59 2.7432 no .
N4 H60 2.7488 no .
C1 H2 3.3368 no .
C1 H23 2.7434 no .
C3 H1 3.3375 no .
C3 H3 2.7234 no .
C4 H2 2.5672 no .
C5 H2 2.6502 no .
C5 H4 3.2190 no .
C5 H6 2.6839 no .
C5 H7 2.9466 no .
C5 H10 3.2285 no .
C6 H5 3.3435 no .
C6 H6 2.7305 no .
C6 H7 2.6643 no .
C6 H8 3.3118 no .
C6 H9 2.5662 no .
C6 H10 2.7140 no .
C6 H11 2.6946 no .
C6 H12 2.7163 no .
C6 H13 3.3532 no .
C7 H3 3.2362 no .
C7 H9 2.9297 no .
C7 H11 3.0538 no .
C7 H12 2.6775 no .
C7 H16 3.5629 no .
C7 H19 3.5390 no .
C7 H20 2.7887 no .
C7 H21 2.7774 no .
C8 H14 2.7297 no .
C8 H15 3.3496 no .
C8 H16 2.6911 no .
C8 H17 3.3505 no .
C8 H18 2.6805 no .
C8 H19 2.7417 no .
C8 H20 2.7396 no .
C8 H21 2.7241 no .
C8 H22 3.3690 no .
C9 H3 3.2958 no .
C9 H4 3.2323 no .
C9 H14 2.7964 no .
C9 H16 3.2780 no .
C9 H18 2.7955 no .
C9 H19 3.4286 no .
C10 H3 2.7111 no .
C10 H4 2.6872 no .
C11 H3 2.5758 no .
C11 H8 2.6524 no .
C11 H9 3.2439 no .
C11 H10 2.6385 no .
C11 H11 2.6171 no .
C11 H12 3.2810 no .
C11 H13 2.5984 no .
C12 H3 3.4588 no .
C12 H4 3.2401 no .
C12 H5 2.6138 no .
C12 H6 2.6823 no .
C12 H7 3.2408 no .
C12 H11 3.2518 no .
C12 H12 2.6189 no .
C12 H13 2.6088 no .
C13 H4 2.6215 no .
C13 H5 2.5915 no .
C13 H6 3.2998 no .
C13 H7 2.5727 no .
C13 H8 2.5504 no .
C13 H9 2.5956 no .
C13 H10 3.2824 no .
C14 H4 2.6904 no .
C15 H17 2.6350 no .
C15 H18 2.7086 no .
C15 H19 3.3364 no .
C15 H20 3.3203 no .
C15 H21 2.6902 no .
C15 H22 2.6384 no .
C16 H14 2.6680 no .
C16 H15 2.6810 no .
C16 H16 3.3352 no .
C16 H20 2.6351 no .
C16 H21 3.3153 no .
C16 H22 2.6479 no .
C17 H4 2.4739 no .
C17 H14 3.3232 no .
C17 H15 2.6168 no .
C17 H16 2.7028 no .
C17 H17 2.6524 no .
C17 H18 3.3115 no .
C17 H19 2.6406 no .
C18 H1 2.5525 no .
C19 H1 2.6519 no .
C19 H24 3.2254 no .
C19 H25 2.8233 no .
C19 H27 2.7716 no .
C19 H33 3.4343 no .
C20 H25 2.7434 no .
C20 H26 3.3681 no .
C20 H27 2.7441 no .
C20 H28 2.7322 no .
C20 H29 2.6757 no .
C20 H30 3.3504 no .
C20 H31 3.3288 no .
C20 H32 2.6504 no .
C20 H33 2.6849 no .
C21 H23 3.2425 no .
C21 H28 3.3448 no .
C21 H29 2.7336 no .
C21 H32 2.7522 no .
C21 H33 3.3598 no .
C21 H34 2.8154 no .
C21 H36 2.7554 no .
C21 H37 3.4623 no .
C22 H34 2.7374 no .
C22 H35 3.3712 no .
C22 H36 2.7413 no .
C22 H37 2.6955 no .
C22 H38 3.3460 no .
C22 H39 2.6994 no .
C22 H40 2.7473 no .
C22 H41 2.6217 no .
C22 H42 3.3350 no .
C23 H23 3.2936 no .
C23 H24 3.2322 no .
C23 H37 3.4012 no .
C23 H39 2.8424 no .
C23 H40 3.3516 no .
C23 H41 2.6525 no .
C24 H23 2.7224 no .
C24 H24 2.6570 no .
C25 H23 2.5236 no .
C25 H28 2.6382 no .
C25 H29 3.3069 no .
C25 H30 2.6480 no .
C25 H31 2.6445 no .
C25 H32 3.3069 no .
C25 H33 2.6408 no .
C26 H24 2.8223 no .
C26 H25 2.6680 no .
C26 H26 2.6175 no .
C26 H27 3.3069 no .
C26 H31 2.6668 no .
C26 H32 2.7135 no .
C26 H33 3.3376 no .
C27 H24 2.9545 no .
C27 H25 3.3116 no .
C27 H26 2.6424 no .
C27 H27 2.6309 no .
C27 H28 3.3374 no .
C27 H29 2.7162 no .
C27 H30 2.6640 no .
C28 H24 2.6889 no .
C29 H24 2.4785 no .
C29 H37 2.6668 no .
C29 H38 2.6377 no .
C29 H39 3.3231 no .
C29 H40 2.6129 no .
C29 H41 3.3181 no .
C29 H42 2.7066 no .
C30 H34 3.3191 no .
C30 H35 2.6462 no .
C30 H36 2.6684 no .
C30 H40 3.3303 no .
C30 H41 2.7480 no .
C30 H42 2.6197 no .
C31 H34 2.6612 no .
C31 H35 2.6523 no .
C31 H36 3.3220 no .
C31 H37 3.3321 no .
C31 H38 2.6786 no .
C31 H39 2.6919 no .
C32 H50 3.1017 no .
C32 H52 2.6785 no .
C32 H60 3.2525 no .
C32 H62 2.7349 no .
C33 H48 3.3373 no .
C33 H50 2.7142 no .
C33 H51 3.3109 no .
C33 H52 2.6736 no .
C33 H56 2.6219 no .
C33 H57 2.5372 no .
C33 H59 3.3552 no .
C33 H60 2.7195 no .
C33 H61 3.3347 no .
C33 H62 2.6797 no .
C34 H45 3.0925 no .
C34 H47 2.7084 no .
C34 H53 3.2960 no .
C34 H56 2.6569 no .
C35 H43 3.3197 no .
C35 H45 2.6981 no .
C35 H46 3.3216 no .
C35 H47 2.6930 no .
C35 H53 2.7699 no .
C35 H55 3.4077 no .
C35 H56 2.6454 no .
C35 H57 3.3198 no .
C35 H61 2.5552 no .
C35 H62 2.5853 no .
C36 H48 3.2603 no .
C36 H51 2.7110 no .
C36 H59 3.0220 no .
C36 H61 2.6688 no .
C37 H46 2.5873 no .
C37 H47 2.5320 no .
C37 H48 2.7096 no .
C37 H50 3.3454 no .
C37 H51 2.6569 no .
C37 H52 3.3076 no .
C37 H59 2.6885 no .
C37 H60 3.3138 no .
C37 H61 2.7118 no .
C37 H62 3.3336 no .
C38 H43 3.2670 no .
C38 H46 2.6828 no .
C38 H55 3.0118 no .
C38 H57 2.7311 no .
C39 H43 2.7672 no .
C39 H45 3.3920 no .
C39 H46 2.6741 no .
C39 H47 3.3227 no .
C39 H51 2.5328 no .
C39 H52 2.5305 no .
C39 H53 3.2765 no .
C39 H55 2.6673 no .
C39 H56 3.3344 no .
C39 H57 2.7384 no .
H1 H23 2.1965 no .
H2 H3 2.1632 no .
H3 H5 3.4909 no .
H3 H6 2.1019 no .
H3 H7 2.6701 no .
H3 H10 3.1712 no .
H4 H9 2.7461 no .
H4 H11 2.8302 no .
H4 H12 2.0875 no .
H4 H13 3.5066 no .
H4 H20 2.2387 no .
H4 H21 2.2699 no .
H4 H22 3.4222 no .
H5 H8 2.4693 no .
H5 H9 3.4846 no .
H5 H10 2.8935 no .
H5 H11 2.8694 no .
H5 H12 3.4721 no .
H5 H13 2.3832 no .
H6 H8 3.0033 no .
H6 H9 3.5329 no .
H6 H10 2.5288 no .
H6 H11 3.5088 no .
H6 H13 3.4949 no .
H7 H8 3.4943 no .
H7 H10 3.5128 no .
H7 H11 2.3832 no .
H7 H12 3.4581 no .
H7 H13 2.8352 no .
H8 H11 3.4369 no .
H8 H12 2.8103 no .
H8 H13 2.3671 no .
H9 H11 3.4555 no .
H9 H12 2.4259 no .
H9 H13 2.9102 no .
H10 H12 3.5279 no .
H10 H13 3.4819 no .
H14 H17 2.8740 no .
H14 H18 2.5228 no .
H14 H19 3.5653 no .
H14 H21 3.5813 no .
H14 H22 3.5036 no .
H15 H17 2.4582 no .
H15 H18 3.0063 no .
H15 H19 3.5391 no .
H15 H20 3.4910 no .
H15 H21 2.9085 no .
H15 H22 2.4050 no .
H16 H17 3.5256 no .
H16 H18 3.5736 no .
H16 H20 3.5824 no .
H16 H21 2.5523 no .
H16 H22 2.9543 no .
H17 H20 2.9172 no .
H17 H21 3.5334 no .
H17 H22 2.4661 no .
H18 H20 3.5109 no .
H18 H22 3.5320 no .
H19 H20 2.4399 no .
H19 H21 3.5241 no .
H19 H22 2.9045 no .
H23 H25 2.3366 no .
H23 H26 3.4729 no .
H23 H27 2.2720 no .
H23 H33 3.5793 no .
H24 H28 3.2563 no .
H24 H29 2.2453 no .
H24 H32 2.4151 no .
H24 H33 3.4366 no .
H24 H34 2.3258 no .
H24 H35 3.4261 no .
H24 H36 2.1970 no .
H24 H37 3.5459 no .
H25 H28 2.4769 no .
H25 H29 3.5415 no .
H25 H30 2.9509 no .
H25 H31 3.5302 no .
H25 H33 3.5204 no .
H26 H28 2.8735 no .
H26 H29 3.5031 no .
H26 H30 2.4334 no .
H26 H31 2.4560 no .
H26 H32 3.5209 no .
H26 H33 2.9144 no .
H27 H28 3.5282 no .
H27 H30 3.5166 no .
H27 H31 2.8989 no .
H27 H32 3.5120 no .
H27 H33 2.4399 no .
H28 H31 3.5338 no .
H28 H32 3.5936 no .
H29 H31 2.9686 no .
H29 H32 2.5696 no .
H29 H33 3.5945 no .
H30 H31 2.4636 no .
H30 H32 2.9600 no .
H30 H33 3.5334 no .
H34 H37 3.5460 no .
H34 H38 3.5159 no .
H34 H40 2.4295 no .
H34 H41 3.5143 no .
H34 H42 3.0007 no .
H35 H37 2.9305 no .
H35 H38 2.4392 no .
H35 H39 3.5219 no .
H35 H40 2.8517 no .
H35 H41 3.5507 no .
H35 H42 2.5199 no .
H36 H37 2.4941 no .
H36 H38 2.9140 no .
H36 H39 3.5550 no .
H36 H40 3.5052 no .
H36 H42 3.5733 no .
H37 H42 3.5079 no .
H38 H40 3.5184 no .
H38 H41 3.0454 no .
H38 H42 2.4380 no .
H39 H40 3.5921 no .
H39 H41 2.5894 no .
H39 H42 2.8682 no .
H43 H46 2.3192 no .
H43 H47 2.8039 no .
H43 H52 2.8469 no .
H43 H60 2.8128 no .
H43 H62 2.2124 no .
H44 H46 2.3320 no .
H44 H47 2.3320 no .
H44 H50 3.5904 no .
H44 H52 3.5790 no .
H45 H46 2.8040 no .
H45 H47 2.3193 no .
H45 H49 3.5766 no .
H45 H50 2.5898 no .
H45 H52 2.1816 no .
H45 H62 2.9650 no .
H46 H52 3.5248 no .
H46 H56 2.9122 no .
H46 H57 2.3165 no .
H46 H58 3.5633 no .
H46 H59 2.9125 no .
H46 H60 2.1523 no .
H46 H61 3.5523 no .
H46 H62 2.9481 no .
H47 H48 2.8895 no .
H47 H50 2.2074 no .
H47 H51 3.5440 no .
H47 H52 3.0072 no .
H47 H56 2.3478 no .
H47 H57 2.7180 no .
H47 H60 3.5954 no .
H47 H62 3.5539 no .
H48 H51 2.3368 no .
H48 H52 2.8170 no .
H48 H53 2.8481 no .
H48 H56 2.1219 no .
H48 H57 3.5781 no .
H49 H51 2.3522 no .
H49 H52 2.3509 no .
H49 H56 3.5349 no .
H50 H51 2.8192 no .
H50 H52 2.3368 no .
H50 H56 2.8942 no .
H51 H53 2.1971 no .
H51 H54 3.5884 no .
H51 H55 2.9633 no .
H51 H56 2.9137 no .
H51 H57 3.5392 no .
H51 H61 2.2831 no .
H51 H62 2.8163 no .
H52 H56 3.5207 no .
H52 H61 2.7643 no .
H52 H62 2.3126 no .
H53 H56 2.3365 no .
H53 H57 2.8251 no .
H53 H61 2.8130 no .
H54 H56 2.3230 no .
H54 H57 2.3312 no .
H54 H59 3.5181 no .
H54 H61 3.5746 no .
H55 H56 2.8113 no .
H55 H57 2.3364 no .
H55 H58 3.4934 no .
H55 H59 2.4842 no .
H55 H61 2.1788 no .
H55 H62 3.5881 no .
H56 H61 3.5534 no .
H57 H59 2.2275 no .
H57 H60 2.8908 no .
H57 H61 3.0769 no .
H57 H62 3.5867 no .
H58 H61 2.3314 no .
H58 H62 2.3235 no .
H59 H61 2.3239 no .
H59 H62 2.8012 no .
H60 H61 2.8142 no .
H60 H62 2.3238 no .
Cu1 H46 3.0360 no 1_545
Cu1 H49 3.0757 no .
Cu1 H51 3.3550 no .
Cu1 H52 2.9080 no .
Cu1 H57 3.1817 no 1_545
Cu1 H59 3.1138 no 1_545
Cu1 H60 2.9313 no 1_545
Cl1 H16 3.5677 no .
Cl1 H17 3.4258 no 1_565
Cl1 H19 3.3799 no 1_565
Cl1 H29 3.3891 no 4_565
Cl1 H37 3.2115 no 2_555
Cl1 H38 3.3459 no 2_555
Cl1 H39 3.4966 no 2_555
Cl1 H48 3.1109 no .
Cl1 H48 3.1587 no 2_555
Cl1 H50 3.5793 no .
O1 H49 3.0354 no .
O1 H51 2.8418 no .
O1 H52 3.3601 no .
O1 H57 3.0016 no 1_545
O1 H59 3.1531 no 1_545
O2 H46 2.6726 no 1_545
O2 H47 3.3140 no 1_545
O2 H49 2.7973 no .
O2 H57 2.9444 no 1_545
O3 H8 3.3089 no 4_554
O3 H13 3.2979 no 4_554
O3 H43 2.4544 no 6_545
O3 H58 3.0958 no 6_545
O3 H60 3.0739 no 6_545
O3 H62 2.4673 no 6_545
O4 H1 3.2570 no 6_545
O4 H11 3.3421 no 7_556
O4 H23 2.7043 no 6_545
O4 H25 3.5493 no 6_545
O4 H27 2.5534 no 6_545
O4 H58 2.8790 no 6_545
O4 H61 3.3257 no 6_545
O4 H62 2.6805 no 6_545
N1 H51 3.3239 no .
N1 H52 2.9722 no .
N1 H59 3.3177 no 1_545
N1 H60 3.2329 no 1_545
N2 H46 2.9078 no 1_545
N2 H60 3.0340 no 1_545
N3 H58 3.1612 no 6_545
N3 H62 2.9440 no 6_545
C1 H13 3.3222 no 4_554
C1 H60 3.3429 no 1_545
C2 H60 3.2404 no 1_545
C3 H60 3.1535 no 1_545
C4 H44 3.4046 no 1_545
C4 H46 2.8498 no 1_545
C5 H7 3.4494 no 7_556
C5 H44 3.3844 no 1_545
C6 H26 3.5181 no 4_565
C7 H28 3.4414 no 4_555
C7 H31 2.9280 no 4_565
C8 H31 3.0628 no 4_565
C8 H46 3.5370 no 1_545
C8 H47 3.3951 no 1_545
C9 H46 2.7002 no 1_545
C9 H47 3.1896 no 1_545
C9 H49 3.5610 no .
C11 H3 3.5163 no 7_556
C11 H7 3.5114 no 7_556
C12 H10 3.2513 no 7_546
C12 H23 3.5414 no 4_555
C12 H25 2.9561 no 4_555
C13 H1 3.5546 no 4_555
C13 H27 3.4767 no 4_565
C13 H58 2.8023 no 4_565
C14 H31 3.2914 no 4_565
C15 H31 3.1700 no 4_565
C15 H38 3.3686 no 2_555
C15 H49 3.3251 no .
C15 H63 3.1468 no .
C16 H47 2.9462 no 1_545
C16 H56 3.1739 no 1_545
C17 H31 3.2308 no 4_565
C17 H34 3.1643 no 4_555
C17 H40 3.0919 no 4_555
C17 H42 3.5508 no 2_555
C18 H12 3.5265 no 4_554
C18 H51 2.8987 no .
C18 H52 3.2301 no .
C18 H61 3.3303 no .
C19 H9 3.2821 no 4_554
C19 H12 3.5190 no 4_554
C19 H51 3.5288 no .
C19 H61 3.0168 no .
C19 H62 3.5934 no .
C20 H20 3.5703 no 4_554
C20 H61 3.2323 no .
C21 H20 3.0834 no 4_554
C22 H20 3.4821 no 4_554
C22 H51 3.1814 no .
C22 H53 3.4853 no .
C23 H51 2.6439 no .
C23 H52 3.4376 no .
C23 H59 3.5086 no 1_545
C25 H6 3.5290 no 6_555
C25 H9 3.1918 no 4_554
C25 H11 3.1229 no 4_564
C26 H16 3.4853 no 4_564
C26 H19 3.1847 no 4_554
C26 H20 3.4272 no 4_554
C26 H50 3.0819 no 4_564
C27 H11 3.4529 no 4_564
C27 H16 2.9843 no 4_564
C27 H21 2.9410 no 4_564
C27 H55 3.3358 no .
C27 H61 3.4529 no .
C29 H22 3.4876 no 4_554
C29 H36 3.2811 no 3_565
C29 H40 3.5951 no 3_555
C29 H42 3.4125 no 3_555
C29 H54 3.0551 no 3_565
C30 H15 3.4579 no 2_555
C30 H51 3.5122 no .
C30 H53 3.1296 no .
C30 H63 3.5704 no .
C31 H35 3.3560 no 3_555
C31 H40 3.3795 no 3_555
C31 H42 3.2620 no 3_555
C31 H54 3.0150 no 1_545
C32 H5 3.2657 no 7_556
C32 H8 3.5387 no 7_556
C33 H18 3.2637 no 1_565
C33 H19 3.4428 no 1_565
C34 H14 3.3448 no .
C34 H30 3.3074 no 4_565
C34 H39 3.4379 no .
C34 H63 2.9646 no .
C36 H35 3.1068 no 3_565
C36 H37 3.2081 no .
C36 H41 3.1184 no 1_565
C37 H18 3.0869 no 1_565
C37 H41 3.4507 no 1_565
C38 H11 3.4387 no 4_564
C38 H12 3.4629 no 4_564
C38 H13 3.4675 no 4_564
C38 H33 3.4006 no .
C39 H33 3.4240 no .
C40 H14 3.4134 no .
C40 H14 3.4134 no 2_555
C40 H15 3.4333 no .
C40 H15 3.4333 no 2_555
C40 H48 2.9356 no .
C40 H48 2.9356 no 2_555
C40 H49 3.4427 no .
C40 H49 3.4427 no 2_555
H1 O4 3.2570 no 6_555
H1 C13 3.5546 no 4_554
H1 H8 3.0278 no 4_554
H1 H9 3.5672 no 4_554
H1 H12 3.3193 no 4_554
H1 H13 2.9536 no 4_554
H2 H5 3.5460 no 7_556
H2 H7 3.1425 no 7_556
H2 H27 3.3431 no 6_545
H3 C11 3.5163 no 7_556
H3 H7 2.7842 no 7_556
H4 H28 3.2384 no 4_555
H4 H31 2.8877 no 4_565
H4 H33 3.4936 no 4_565
H5 C32 3.2657 no 7_556
H5 H2 3.5460 no 7_556
H5 H43 3.1151 no 7_556
H5 H44 3.2440 no 7_556
H5 H45 2.8970 no 7_556
H6 C25 3.5290 no 6_545
H6 H7 3.0966 no 7_556
H6 H10 3.4570 no 7_546
H6 H25 3.1965 no 6_545
H6 H26 3.0282 no 6_545
H7 C5 3.4494 no 7_556
H7 C11 3.5114 no 7_556
H7 H2 3.1425 no 7_556
H7 H3 2.7842 no 7_556
H7 H6 3.0966 no 7_556
H7 H7 3.0221 no 7_556
H7 H26 3.1358 no 4_565
H7 H27 3.3899 no 4_565
H8 O3 3.3089 no 4_555
H8 C32 3.5387 no 7_556
H8 H1 3.0278 no 4_555
H8 H10 3.5380 no 7_546
H8 H23 3.2814 no 4_555
H8 H25 3.1189 no 4_555
H8 H43 3.0850 no 7_556
H8 H44 3.1916 no 7_556
H9 C19 3.2821 no 4_555
H9 C25 3.1918 no 4_555
H9 H1 3.5672 no 4_555
H9 H23 2.9109 no 4_555
H9 H25 2.2753 no 4_555
H9 H28 2.9866 no 4_555
H10 C12 3.2513 no 7_546
H10 H6 3.4570 no 7_546
H10 H8 3.5380 no 7_546
H10 H10 2.3122 no 7_546
H10 H25 3.0496 no 4_555
H10 H44 3.3625 no 1_545
H10 H44 3.4840 no 7_556
H11 O4 3.3421 no 7_556
H11 C25 3.1229 no 4_565
H11 C27 3.4529 no 4_565
H11 C38 3.4387 no 4_565
H11 H26 2.9041 no 4_565
H11 H27 2.5175 no 4_565
H11 H31 3.2435 no 4_565
H11 H33 2.9259 no 4_565
H11 H58 2.5345 no 4_565
H12 C18 3.5265 no 4_555
H12 C19 3.5190 no 4_555
H12 C38 3.4629 no 4_565
H12 H1 3.3193 no 4_555
H12 H23 3.5719 no 4_555
H12 H33 3.4314 no 4_565
H12 H58 2.7758 no 4_565
H12 H59 3.3135 no 4_565
H13 O3 3.2979 no 4_555
H13 C1 3.3222 no 4_555
H13 C38 3.4675 no 4_565
H13 H1 2.9536 no 4_555
H13 H58 2.6204 no 4_565
H14 C34 3.3448 no .
H14 C40 3.4134 no .
H14 H49 2.5304 no .
H14 H50 3.4764 no .
H14 H63 2.6234 no .
H15 C30 3.4579 no 2_555
H15 C40 3.4333 no .
H15 H38 2.6962 no 2_555
H15 H39 3.3757 no 2_555
H15 H42 3.5749 no 2_555
H15 H63 2.9887 no .
H15 H63 3.2832 no 2_555
H16 Cl1 3.5677 no .
H16 C26 3.4853 no 4_565
H16 C27 2.9843 no 4_565
H16 H29 3.3245 no 4_565
H16 H30 2.9658 no 4_565
H16 H31 2.3758 no 4_565
H16 H32 2.7742 no 4_565
H16 H38 3.1774 no 2_555
H16 H49 3.3022 no .
H16 H50 3.5732 no .
H16 H63 3.3502 no .
H17 Cl1 3.4258 no 1_545
H17 H56 3.4809 no 1_545
H18 C33 3.2637 no 1_545
H18 C37 3.0869 no 1_545
H18 H46 3.1870 no 1_545
H18 H47 2.5722 no 1_545
H18 H56 2.4713 no 1_545
H18 H57 2.8920 no 1_545
H19 Cl1 3.3799 no 1_545
H19 C26 3.1847 no 4_555
H19 C33 3.4428 no 1_545
H19 H28 2.8779 no 4_555
H19 H29 2.7282 no 4_555
H19 H30 3.4915 no 4_555
H19 H47 2.5043 no 1_545
H19 H48 3.4943 no 1_545
H19 H50 3.1811 no 1_545
H19 H56 3.1516 no 1_545
H20 C20 3.5703 no 4_555
H20 C21 3.0834 no 4_555
H20 C22 3.4821 no 4_555
H20 C26 3.4272 no 4_555
H20 H24 2.9902 no 4_555
H20 H28 3.0282 no 4_555
H20 H29 2.9928 no 4_555
H20 H34 2.9023 no 4_555
H20 H40 3.1708 no 4_555
H21 C27 2.9410 no 4_565
H21 H31 2.4594 no 4_565
H21 H32 2.8780 no 4_565
H21 H33 3.0104 no 4_565
H21 H40 2.8533 no 4_555
H22 C29 3.4876 no 4_555
H22 H34 2.5888 no 4_555
H22 H38 3.4080 no 2_555
H22 H40 2.7433 no 4_555
H22 H42 2.6665 no 2_555
H23 O4 2.7043 no 6_555
H23 C12 3.5414 no 4_554
H23 H8 3.2814 no 4_554
H23 H9 2.9109 no 4_554
H23 H12 3.5719 no 4_554
H23 H61 3.2102 no .
H23 H62 3.4886 no .
H24 H20 2.9902 no 4_554
H25 O4 3.5493 no 6_555
H25 C12 2.9561 no 4_554
H25 H6 3.1965 no 6_555
H25 H8 3.1189 no 4_554
H25 H9 2.2753 no 4_554
H25 H10 3.0496 no 4_554
H26 C6 3.5181 no 4_564
H26 H6 3.0282 no 6_555
H26 H7 3.1358 no 4_564
H26 H11 2.9041 no 4_564
H27 O4 2.5534 no 6_555
H27 C13 3.4767 no 4_564
H27 H2 3.3431 no 6_555
H27 H7 3.3899 no 4_564
H27 H11 2.5175 no 4_564
H27 H58 3.4143 no .
H27 H61 3.4491 no .
H28 C7 3.4414 no 4_554
H28 H4 3.2384 no 4_554
H28 H9 2.9866 no 4_554
H28 H19 2.8779 no 4_554
H28 H20 3.0282 no 4_554
H28 H44 3.2607 no 4_564
H28 H45 3.4672 no 4_564
H28 H47 3.1870 no 4_564
H28 H50 3.2356 no 4_564
H29 Cl1 3.3891 no 4_564
H29 H16 3.3245 no 4_564
H29 H19 2.7282 no 4_554
H29 H20 2.9928 no 4_554
H29 H50 3.1398 no 4_564
H30 C34 3.3074 no 4_564
H30 H16 2.9658 no 4_564
H30 H19 3.4915 no 4_554
H30 H45 3.2148 no 4_564
H30 H47 3.4251 no 4_564
H30 H49 3.4518 no 4_564
H30 H50 2.4215 no 4_564
H31 C7 2.9280 no 4_564
H31 C8 3.0628 no 4_564
H31 C14 3.2914 no 4_564
H31 C15 3.1700 no 4_564
H31 C17 3.2308 no 4_564
H31 H4 2.8877 no 4_564
H31 H11 3.2435 no 4_564
H31 H16 2.3758 no 4_564
H31 H21 2.4594 no 4_564
H32 H16 2.7742 no 4_564
H32 H21 2.8780 no 4_564
H32 H35 3.4600 no 3_565
H32 H38 3.4778 no 3_565
H32 H55 3.0724 no .
H33 C38 3.4006 no .
H33 C39 3.4240 no .
H33 H4 3.4936 no 4_564
H33 H11 2.9259 no 4_564
H33 H12 3.4314 no 4_564
H33 H21 3.0104 no 4_564
H33 H55 2.7252 no .
H33 H58 3.0814 no .
H33 H59 3.2210 no .
H33 H61 2.6583 no .
H34 C17 3.1643 no 4_554
H34 H20 2.9023 no 4_554
H34 H22 2.5888 no 4_554
H34 H40 3.5691 no 3_555
H34 H42 2.9759 no 3_555
H34 H54 2.8501 no 3_565
H35 C31 3.3560 no 3_555
H35 C36 3.1068 no 3_565
H35 H32 3.4600 no 3_565
H35 H36 3.3413 no 3_565
H35 H40 2.8961 no 3_555
H35 H42 3.0641 no 3_555
H35 H53 3.1843 no 3_565
H35 H54 2.5508 no 3_565
H35 H55 3.0995 no 3_565
H36 C29 3.2811 no 3_565
H36 H35 3.3413 no 3_565
H36 H36 2.4724 no 3_565
H36 H37 2.9020 no 3_565
H36 H53 3.4557 no 3_565
H36 H54 3.3090 no 3_565
H37 Cl1 3.2115 no 2_555
H37 C36 3.2081 no .
H37 H36 2.9020 no 3_565
H37 H48 3.4850 no .
H37 H51 3.2074 no .
H37 H53 2.3038 no .
H37 H54 3.4023 no .
H38 Cl1 3.3459 no 2_555
H38 C15 3.3686 no 2_555
H38 H15 2.6962 no 2_555
H38 H16 3.1774 no 2_555
H38 H22 3.4080 no 2_555
H38 H32 3.4778 no 3_565
H38 H63 3.5533 no .
H39 Cl1 3.4966 no 2_555
H39 C34 3.4379 no .
H39 H15 3.3757 no 2_555
H39 H48 3.2189 no .
H39 H49 3.0157 no .
H39 H51 3.0752 no .
H39 H53 3.2433 no .
H39 H63 2.9530 no .
H40 C17 3.0919 no 4_554
H40 C29 3.5951 no 3_555
H40 C31 3.3795 no 3_555
H40 H20 3.1708 no 4_554
H40 H21 2.8533 no 4_554
H40 H22 2.7433 no 4_554
H40 H34 3.5691 no 3_555
H40 H35 2.8961 no 3_555
H40 H40 3.2504 no 3_555
H40 H42 2.7069 no 3_555
H40 H54 3.0648 no 1_545
H40 H55 3.3685 no 1_545
H41 C36 3.1184 no 1_545
H41 C37 3.4507 no 1_545
H41 H54 2.5444 no 1_545
H41 H55 3.0799 no 1_545
H41 H57 2.8756 no 1_545
H41 H59 3.4249 no 1_545
H42 C17 3.5508 no 2_555
H42 C29 3.4125 no 3_555
H42 C31 3.2620 no 3_555
H42 H15 3.5749 no 2_555
H42 H22 2.6665 no 2_555
H42 H34 2.9759 no 3_555
H42 H35 3.0641 no 3_555
H42 H40 2.7069 no 3_555
H42 H42 3.0006 no 3_555
H42 H54 2.9463 no 1_545
H43 O3 2.4544 no 6_555
H43 H5 3.1151 no 7_556
H43 H8 3.0850 no 7_556
H44 C4 3.4046 no 1_565
H44 C5 3.3844 no 1_565
H44 H5 3.2440 no 7_556
H44 H8 3.1916 no 7_556
H44 H10 3.3625 no 1_565
H44 H10 3.4840 no 7_556
H44 H28 3.2607 no 4_565
H45 H5 2.8970 no 7_556
H45 H28 3.4672 no 4_565
H45 H30 3.2148 no 4_565
H46 Cu1 3.0360 no 1_565
H46 O2 2.6726 no 1_565
H46 N2 2.9078 no 1_565
H46 C4 2.8498 no 1_565
H46 C8 3.5370 no 1_565
H46 C9 2.7002 no 1_565
H46 H18 3.1870 no 1_565
H47 O2 3.3140 no 1_565
H47 C8 3.3951 no 1_565
H47 C9 3.1896 no 1_565
H47 C16 2.9462 no 1_565
H47 H18 2.5722 no 1_565
H47 H19 2.5043 no 1_565
H47 H28 3.1870 no 4_565
H47 H30 3.4251 no 4_565
H48 Cl1 3.1109 no .
H48 Cl1 3.1587 no 2_555
H48 C40 2.9356 no .
H48 H19 3.4943 no 1_565
H48 H37 3.4850 no .
H48 H39 3.2189 no .
H48 H63 2.4866 no .
H49 Cu1 3.0757 no .
H49 O1 3.0354 no .
H49 O2 2.7973 no .
H49 C9 3.5610 no .
H49 C15 3.3251 no .
H49 C40 3.4427 no .
H49 H14 2.5304 no .
H49 H16 3.3022 no .
H49 H30 3.4518 no 4_565
H49 H39 3.0157 no .
H49 H63 2.6335 no .
H50 Cl1 3.5793 no .
H50 C26 3.0819 no 4_565
H50 H14 3.4764 no .
H50 H16 3.5732 no .
H50 H19 3.1811 no 1_565
H50 H28 3.2356 no 4_565
H50 H29 3.1398 no 4_565
H50 H30 2.4215 no 4_565
H50 H63 3.4031 no .
H51 Cu1 3.3550 no .
H51 O1 2.8418 no .
H51 N1 3.3239 no .
H51 C18 2.8987 no .
H51 C19 3.5288 no .
H51 C22 3.1814 no .
H51 C23 2.6439 no .
H51 C30 3.5122 no .
H51 H37 3.2074 no .
H51 H39 3.0752 no .
H52 Cu1 2.9080 no .
H52 O1 3.3601 no .
H52 N1 2.9722 no .
H52 C18 3.2301 no .
H52 C23 3.4376 no .
H53 C22 3.4853 no .
H53 C30 3.1296 no .
H53 H35 3.1843 no 3_565
H53 H36 3.4557 no 3_565
H53 H37 2.3038 no .
H53 H39 3.2433 no .
H54 C29 3.0551 no 3_565
H54 C31 3.0150 no 1_565
H54 H34 2.8501 no 3_565
H54 H35 2.5508 no 3_565
H54 H36 3.3090 no 3_565
H54 H37 3.4023 no .
H54 H40 3.0648 no 1_565
H54 H41 2.5444 no 1_565
H54 H42 2.9463 no 1_565
H55 C27 3.3358 no .
H55 H32 3.0724 no .
H55 H33 2.7252 no .
H55 H35 3.0995 no 3_565
H55 H40 3.3685 no 1_565
H55 H41 3.0799 no 1_565
H56 C16 3.1739 no 1_565
H56 H17 3.4809 no 1_565
H56 H18 2.4713 no 1_565
H56 H19 3.1516 no 1_565
H57 Cu1 3.1817 no 1_565
H57 O1 3.0016 no 1_565
H57 O2 2.9444 no 1_565
H57 H18 2.8920 no 1_565
H57 H41 2.8756 no 1_565
H58 O3 3.0958 no 6_555
H58 O4 2.8790 no 6_555
H58 N3 3.1612 no 6_555
H58 C13 2.8023 no 4_564
H58 H11 2.5345 no 4_564
H58 H12 2.7758 no 4_564
H58 H13 2.6204 no 4_564
H58 H27 3.4143 no .
H58 H33 3.0814 no .
H59 Cu1 3.1138 no 1_565
H59 O1 3.1531 no 1_565
H59 N1 3.3177 no 1_565
H59 C23 3.5086 no 1_565
H59 H12 3.3135 no 4_564
H59 H33 3.2210 no .
H59 H41 3.4249 no 1_565
H60 Cu1 2.9313 no 1_565
H60 O3 3.0739 no 6_555
H60 N1 3.2329 no 1_565
H60 N2 3.0340 no 1_565
H60 C1 3.3429 no 1_565
H60 C2 3.2404 no 1_565
H60 C3 3.1535 no 1_565
H61 O4 3.3257 no 6_555
H61 C18 3.3303 no .
H61 C19 3.0168 no .
H61 C20 3.2323 no .
H61 C27 3.4529 no .
H61 H23 3.2102 no .
H61 H27 3.4491 no .
H61 H33 2.6583 no .
H62 O3 2.4673 no 6_555
H62 O4 2.6805 no 6_555
H62 N3 2.9440 no 6_555
H62 C19 3.5934 no .
H62 H23 3.4886 no .
H63 C15 3.1468 no .
H63 C30 3.5704 no .
H63 C34 2.9646 no .
H63 H14 2.6234 no .
H63 H15 2.9887 no .
H63 H15 3.2832 no 2_555
H63 H16 3.3502 no .
H63 H38 3.5533 no .
H63 H39 2.9530 no .
H63 H48 2.4866 no .
H63 H49 2.6335 no .
H63 H50 3.4031 no .

loop_
_geom_torsion_atom_site_label_1
_geom_torsion_atom_site_label_2
_geom_torsion_atom_site_label_3
_geom_torsion_atom_site_label_4
_geom_torsion
_geom_torsion_publ_flag
O1 Cu1 O2 C9 -177.54(12) no
O2 Cu1 O1 C23 169.68(13) no
O1 Cu1 N1 C1 -163.02(18) no
O1 Cu1 N1 C18 8.95(13) no
N1 Cu1 O1 C23 -7.20(13) no
O2 Cu1 N2 C3 168.10(18) no
O2 Cu1 N2 C4 -5.16(13) no
N2 Cu1 O2 C9 5.06(13) no
N1 Cu1 N2 C3 -15.04(18) no
N1 Cu1 N2 C4 171.70(14) no
N2 Cu1 N1 C1 14.35(18) no
N2 Cu1 N1 C18 -173.68(14) no
Cu1 O1 C23 C18 4.0(3) no
Cu1 O1 C23 C22 -174.36(16) no
Cu1 O2 C9 C4 -4.0(3) no
Cu1 O2 C9 C8 175.94(15) no
Cu1 N1 C1 C2 -7.6(4) no
Cu1 N1 C18 C19 167.99(17) no
Cu1 N1 C18 C23 -8.9(3) no
C1 N1 C18 C19 -19.8(4) no
C1 N1 C18 C23 163.3(3) no
C18 N1 C1 C2 -178.6(2) no
Cu1 N2 C3 C2 9.1(4) no
Cu1 N2 C4 C5 -175.80(17) no
Cu1 N2 C4 C9 4.3(3) no
C3 N2 C4 C5 10.8(4) no
C3 N2 C4 C9 -169.0(3) no
C4 N2 C3 C2 -178.5(2) no
O3 N3 C2 C1 0.1(5) no
O3 N3 C2 C3 178.6(3) no
O4 N3 C2 C1 -178.8(3) no
O4 N3 C2 C3 -0.2(5) no
C33 N4 C35 C34 58.7(3) no
C35 N4 C33 C32 56.0(4) no
C33 N4 C37 C36 175.1(3) no
C37 N4 C33 C32 177.0(3) no
C33 N4 C39 C38 -60.5(3) no
C39 N4 C33 C32 -61.8(3) no
C35 N4 C37 C36 -63.7(3) no
C37 N4 C35 C34 -59.3(3) no
C35 N4 C39 C38 178.52(17) no
C39 N4 C35 C34 179.62(17) no
C37 N4 C39 C38 57.7(3) no
C39 N4 C37 C36 54.0(3) no
N1 C1 C2 N3 174.2(3) no
N1 C1 C2 C3 -4.2(5) no
N3 C2 C3 N2 -175.1(3) no
C1 C2 C3 N2 3.3(5) no
N2 C4 C5 C6 -179.3(2) no
N2 C4 C9 O2 -0.3(4) no
N2 C4 C9 C8 179.77(19) no
C5 C4 C9 O2 179.8(3) no
C5 C4 C9 C8 -0.1(4) no
C9 C4 C5 C6 0.6(4) no
C4 C5 C6 C7 0.1(4) no
C4 C5 C6 C10 178.3(2) no
C5 C6 C7 C8 -1.4(4) no
C5 C6 C10 C11 25.5(4) no
C5 C6 C10 C12 -95.3(3) no
C5 C6 C10 C13 147.1(3) no
C7 C6 C10 C11 -156.4(3) no
C7 C6 C10 C12 82.8(3) no
C7 C6 C10 C13 -34.8(4) no
C10 C6 C7 C8 -179.6(2) no
C6 C7 C8 C9 1.9(4) no
C6 C7 C8 C14 -178.1(2) no
C7 C8 C9 O2 179.0(2) no
C7 C8 C9 C4 -1.1(4) no
C7 C8 C14 C15 122.6(3) no
C7 C8 C14 C16 -117.1(3) no
C7 C8 C14 C17 2.2(4) no
C9 C8 C14 C15 -57.4(3) no
C9 C8 C14 C16 62.9(3) no
C9 C8 C14 C17 -177.74(19) no
C14 C8 C9 O2 -1.0(4) no
C14 C8 C9 C4 178.91(19) no
N1 C18 C19 C20 -178.0(2) no
N1 C18 C23 O1 3.4(4) no
N1 C18 C23 C22 -178.16(19) no
C19 C18 C23 O1 -173.6(3) no
C19 C18 C23 C22 4.8(4) no
C23 C18 C19 C20 -1.3(4) no
C18 C19 C20 C21 -2.3(4) no
C18 C19 C20 C24 174.5(2) no
C19 C20 C21 C22 2.6(4) no
C19 C20 C24 C25 5.7(4) no
C19 C20 C24 C26 126.0(3) no
C19 C20 C24 C27 -113.9(3) no
C21 C20 C24 C25 -177.6(3) no
C21 C20 C24 C26 -57.3(4) no
C21 C20 C24 C27 62.9(3) no
C24 C20 C21 C22 -174.3(3) no
C20 C21 C22 C23 0.8(4) no
C20 C21 C22 C28 -179.6(3) no
C21 C22 C23 O1 174.0(3) no
C21 C22 C23 C18 -4.4(4) no
C21 C22 C28 C29 5.8(4) no
C21 C22 C28 C30 -114.9(3) no
C21 C22 C28 C31 125.5(3) no
C23 C22 C28 C29 -174.6(2) no
C23 C22 C28 C30 64.8(3) no
C23 C22 C28 C31 -54.9(3) no
C28 C22 C23 O1 -5.7(4) no
C28 C22 C23 C18 176.0(2) no
